data_7716260
loop_
_publ_author_name
'Saha, Sayan'
'Akhtar, Sohel'
'Pramanik, Subhendu'
'Bala, Sukhen'
'Mondal, Raju'

_publ_section_title
;
 Utilization of a trinuclear Cu-pyrazolate inorganic motif to build
 multifunctional MOFs.
;
_journal_issue 26
_journal_name_full 'Dalton transactions (Cambridge, England : 2003)'
_journal_page_first 11021
_journal_page_last 11037
_journal_paper_doi 10.1039/d4dt00986j
_journal_volume 53
_journal_year 2024
_chemical_formula_moiety 'C17 H20 Cu3 N6 O5'
_chemical_formula_sum 'C17 H20 Cu3 N6 O5'
_chemical_formula_weight 579.01
_space_group_crystal_system triclinic
_space_group_IT_number 2
_space_group_name_Hall '-P 1'
_space_group_name_H-M_alt 'P -1'
_atom_sites_solution_hydrogens mixed
_atom_sites_solution_primary direct
_atom_sites_solution_secondary difmap
_audit_creation_date 2019-06-17
_audit_creation_method
;
Olex2 1.2-beta
(compiled 2018.05.29 svn.r3508 for OlexSys, GUI svn.r5506)
;
_audit_update_record
;
2024-04-01 deposited with the CCDC.	2024-05-31 downloaded from the CCDC.
;
_cell_angle_alpha 88.919(12)
_cell_angle_beta 85.325(12)
_cell_angle_gamma 86.622(12)
_cell_formula_units_Z 2
_cell_length_a 9.001(3)
_cell_length_b 9.519(4)
_cell_length_c 11.394(4)
_cell_measurement_reflns_used 3164
_cell_measurement_temperature 100
_cell_measurement_theta_max 24.98
_cell_measurement_theta_min 2.27
_cell_volume 971.2(6)
_computing_cell_refinement 'SAINT v8.38A (Bruker, 2017)'
_computing_data_collection 'APEX3 v.2016.1-0 (Bruker, 2016)'
_computing_data_reduction 'SAINT v8.38A (Bruker, 2017)'
_computing_molecular_graphics 'Olex2 (Dolomanov et al., 2009)'
_computing_publication_material 'Olex2 (Dolomanov et al., 2009)'
_computing_structure_refinement 'ShelXL 2018/3 (Sheldrick, 2015)'
_computing_structure_solution 'ShelXS 2013/1 (Sheldrick, 2008)'
_diffrn_ambient_temperature 100
_diffrn_detector 'Bruker PHOTON 100 CMOS'
_diffrn_detector_area_resol_mean 10.4
_diffrn_detector_type 'CMOS sensor'
_diffrn_measured_fraction_theta_full 0.984
_diffrn_measured_fraction_theta_max 0.984
_diffrn_measurement_device '3-circle area detector diffractometer'
_diffrn_measurement_device_type 'Bruker D8 Venture'
_diffrn_measurement_method \w-scan
_diffrn_measurement_specimen_support 'MiTeGen loop'
_diffrn_radiation_monochromator 'focusing mirrors'
_diffrn_radiation_probe x-ray
_diffrn_radiation_type MoK\a
_diffrn_radiation_wavelength 0.71073
_diffrn_reflns_av_R_equivalents 0.0600
_diffrn_reflns_av_unetI/netI 0.0776
_diffrn_reflns_Laue_measured_fraction_full 0.984
_diffrn_reflns_Laue_measured_fraction_max 0.984
_diffrn_reflns_limit_h_max 10
_diffrn_reflns_limit_h_min -10
_diffrn_reflns_limit_k_max 11
_diffrn_reflns_limit_k_min -11
_diffrn_reflns_limit_l_max 13
_diffrn_reflns_limit_l_min 0
_diffrn_reflns_number 7200
_diffrn_reflns_point_group_measured_fraction_full 0.984
_diffrn_reflns_point_group_measured_fraction_max 0.984
_diffrn_reflns_theta_full 25.128
_diffrn_reflns_theta_max 25.128
_diffrn_reflns_theta_min 2.274
_diffrn_source 'microfocus sealed X-ray tube'
_diffrn_source_type 'Incoatec I\mS microsource'
_diffrn_standards_number 0
_exptl_absorpt_coefficient_mu 3.300
_exptl_absorpt_correction_T_max 1.0000
_exptl_absorpt_correction_T_min 0.7217
_exptl_absorpt_correction_type multi-scan
_exptl_absorpt_process_details
;
 TWINABS-2012/1 (Bruker,2012) was used for absorption correction.
 Final HKLF 4 output contains 7200 reflections, Rint = 0.0600
 (3388 reflections with I > 3sig(I), Rint = 0.0435)
;
_exptl_crystal_colour Blue
_exptl_crystal_density_diffrn 1.980
_exptl_crystal_density_meas ?
_exptl_crystal_density_method 'not measured'
_exptl_crystal_description Block
_exptl_crystal_F_000 582
_exptl_crystal_size_max 0.20
_exptl_crystal_size_mid 0.20
_exptl_crystal_size_min 0.12
_refine_diff_density_max 0.879
_refine_diff_density_min -0.726
_refine_diff_density_rms 0.183
_refine_ls_extinction_method none
_refine_ls_goodness_of_fit_ref 1.077
_refine_ls_hydrogen_treatment constr
_refine_ls_matrix_type full
_refine_ls_number_parameters 264
_refine_ls_number_reflns 3580
_refine_ls_number_restraints 246
_refine_ls_restrained_S_all 1.058
_refine_ls_R_factor_all 0.0915
_refine_ls_R_factor_gt 0.0597
_refine_ls_shift/su_max 0.005
_refine_ls_shift/su_mean 0.000
_refine_ls_structure_factor_coef Fsqd
_refine_ls_weighting_details 'w=1/[\s^2^(Fo^2^)+(0.0409P)^2^+7.2143P] where P=(Fo^2^+2Fc^2^)/3'
_refine_ls_weighting_scheme calc
_refine_ls_wR_factor_gt 0.1229
_refine_ls_wR_factor_ref 0.1398
_reflns_Friedel_coverage 0.000
_reflns_number_gt 2756
_reflns_number_total 3580
_reflns_threshold_expression 'I > 2\s(I)'
_cod_data_source_file d4dt00986j2.cif
_cod_data_source_block cyclo
_cod_depositor_comments
;
The following automatic conversions were performed:

data item '_diffrn_radiation_probe' value 'X-ray' was changed to
'x-ray' in accordance with the
/home/data/users/saulius/crontab/automatic-downloads/rss-feeds/RSC/lib/dictionaries/cif_core.dic
dictionary named 'cif_core.dic' version 2.4.2 last updated on
2011-04-26.

data item '_exptl_crystal_density_meas' value 'not measured' was
changed to '?' -- the value is perceived as not measured.

Automatic conversion script
Id: cif_fix_values 8170 2020-07-09 18:12:32Z antanas 

 Adding full bibliography for 7716260--7716264.cif.
;
_cod_original_cell_volume 971.3(6)
_cod_database_code 7716260
_shelx_shelxl_version_number 2018/3
_shelx_space_group_comment
;
The symmetry employed for this shelxl refinement is uniquely defined
by the following loop, which should always be used as a source of
symmetry information in preference to the above space-group names.
They are only intended as comments.
;
_shelx_estimated_absorpt_t_max 0.7454
_shelx_estimated_absorpt_t_min 0.5890
_olex2_refinement_description
;
1. Twinned data refinement
 Scales: 0.5015(19)
 0.4985(19)
2. Fixed Uiso
 At 1.2 times of:
  All C(H) groups, All C(H,H) groups, All C(H,H,H,H) groups
 At 1.5 times of:
  All O(H) groups
3. Restrained distances
 C8B-C3A \\sim C8B-C3B \\sim C7B-C1A \\sim C7B-C1B
 with sigma of 0.02
 C4A-C3A \\sim C5A-C4A \\sim C5A-C6A \\sim C6A-C1A \\sim C2-C1A \\sim C1B-C2
\\sim C1B-C6B \\sim C5B-C6B ~
 C5B-C4B \\sim C4B-C3B \\sim C3A-C2 \\sim C3B-C2
 with sigma of 0.02
 C8B-C3B \\sim C8A-C3A
 with sigma of 0.02
 Cu2_$1-O5A \\sim Cu2_$1-O5B
 with sigma of 0.005
 O3A-C7A \\sim O3B-C7B
 with sigma of 0.02
 C7B-C1B \\sim C7A-C1A
 with sigma of 0.02
 O2A-C7A \\sim O2B-C7B
 with sigma of 0.02
 Cu3-O4B_$2 \\sim Cu3-O4A_$2
 with sigma of 0.02
 O4B_$2-C8B_$2 \\sim O5A_$2-C8A_$2
 with sigma of 0.02
 O4A_$2-C8A_$2 \\sim O5B_$2-C8B_$2
 with sigma of 0.02
4. Uiso/Uaniso restraints and constraints
Uiso(C1A) = Uiso(C1B)
Uiso(C6B) = Uiso(C6A)
Uiso(C3A) = Uiso(C3B)
Uiso(C7A) = Uiso(C7B)
Uiso(O2A) = Uiso(O2B)
Uiso(O3B) = Uiso(O3A)
Uiso(O4A) = Uiso(O4B)
5. Rigid body (RIGU) restrains
 C9, C10, C11
 with sigma for 1-2 distances of 0.001 and sigma for 1-3 distances of 0.001
 All non-hydrogen atoms
 with sigma for 1-2 distances of 0.005 and sigma for 1-3 distances of 0.005
6. Others
 Sof(H2BC)=Sof(H2BD)=Sof(O2B)=Sof(O3B)=Sof(O4B)=Sof(O5B)=Sof(C1B)=Sof(H1B)=
 Sof(C3B)=Sof(H3B)=Sof(C4B)=Sof(H4BA)=Sof(H4BB)=Sof(C5B)=Sof(H5BA)=Sof(H5BB)=
 Sof(C6B)=Sof(H6BA)=Sof(H6BB)=Sof(C7B)=Sof(C8B)=1-FVAR(1)
 Sof(H2AA)=Sof(H2AB)=Sof(O2A)=Sof(O3A)=Sof(O4A)=Sof(O5A)=Sof(C1A)=Sof(H1A)=
 Sof(C3A)=Sof(H3A)=Sof(C4A)=Sof(H4AA)=Sof(H4AB)=Sof(C5A)=Sof(H5AA)=Sof(H5AB)=
 Sof(C6A)=Sof(H6AA)=Sof(H6AB)=Sof(C7A)=Sof(C8A)=FVAR(1)
7.a Riding coordinates:
 O1(H1)
7.b Ternary CH refined with riding coordinates:
 C1A(H1A), C3A(H3A), C1B(H1B), C3B(H3B)
7.c Secondary CH2 refined with riding coordinates:
 C2(H2AA,H2AB), C2(H2BC,H2BD), C4A(H4AA,H4AB), C5A(H5AA,H5AB), C6A(H6AA,H6AB),
 C4B(H4BA,H4BB), C5B(H5BA,H5BB), C6B(H6BA,H6BB)
7.d Aromatic/amide H refined with riding coordinates:
 C9(H9), C10(H10), C11(H11), C12(H12), C13(H13), C14(H14), C15(H15), C16(H16),
 C17(H17)
;

loop_
_space_group_symop_operation_xyz
'x, y, z'
'-x, -y, -z'

loop_
_atom_site_label
_atom_site_type_symbol
_atom_site_fract_x
_atom_site_fract_y
_atom_site_fract_z
_atom_site_U_iso_or_equiv
_atom_site_adp_type
_atom_site_occupancy
_atom_site_site_symmetry_order
_atom_site_calc_flag
_atom_site_refinement_flags_posn
_atom_site_refinement_flags_adp
_atom_site_refinement_flags_occupancy
_atom_site_disorder_assembly
_atom_site_disorder_group
Cu1 Cu 0.14004(14) 0.62699(15) 0.36003(13) 0.0228(4) Uani 1 1 d . U . . .
Cu2 Cu -0.13974(15) 0.87906(15) 0.37369(14) 0.0262(4) Uani 1 1 d D U . . .
Cu3 Cu 0.01668(17) 0.76802(17) 0.62418(13) 0.0340(4) Uani 1 1 d D U . . .
O1 O -0.0248(8) 0.7298(8) 0.4586(6) 0.0269(18) Uani 1 1 d . U . . .
H1 H -0.089846 0.668350 0.463975 0.040 Uiso 1 1 d R . . . .
N1 N 0.2192(10) 0.5594(10) 0.5057(9) 0.023(2) Uani 1 1 d . U . . .
N2 N 0.1564(9) 0.6032(10) 0.6120(8) 0.025(2) Uani 1 1 d . U . . .
N3 N 0.0465(10) 0.6917(10) 0.2205(8) 0.026(2) Uani 1 1 d . U . . .
N4 N -0.0708(11) 0.7897(10) 0.2256(9) 0.030(2) Uani 1 1 d . U . . .
N5 N -0.1960(10) 0.9678(10) 0.5245(8) 0.027(2) Uani 1 1 d . U . . .
N6 N -0.1232(10) 0.9337(9) 0.6214(9) 0.028(2) Uani 1 1 d . U . . .
C2 C 0.5105(12) 0.2489(13) 0.2377(9) 0.030(3) Uani 1 1 d D U . . .
H2AA H 0.451038 0.166120 0.257197 0.036 Uiso 0.527(11) 1 calc R . P A 1
H2AB H 0.533810 0.292132 0.311840 0.036 Uiso 0.527(11) 1 calc R . P A 1
H2BC H 0.565560 0.333570 0.250418 0.036 Uiso 0.473(11) 1 calc R . P A 2
H2BD H 0.478196 0.208645 0.315715 0.036 Uiso 0.473(11) 1 calc R . P A 2
C9 C 0.3191(12) 0.4539(12) 0.5276(10) 0.025(2) Uani 1 1 d . U . . .
H9 H 0.378906 0.403302 0.468193 0.030 Uiso 1 1 calc R . . . .
C10 C 0.3245(11) 0.4276(11) 0.6461(10) 0.025(2) Uani 1 1 d . U . . .
H10 H 0.387782 0.360870 0.684048 0.030 Uiso 1 1 calc R . . . .
C11 C 0.2147(12) 0.5225(11) 0.6976(11) 0.026(2) Uani 1 1 d . U . . .
H11 H 0.185867 0.529030 0.779480 0.031 Uiso 1 1 calc R . . . .
C12 C 0.0678(14) 0.6502(12) 0.1089(11) 0.034(3) Uani 1 1 d . U . . .
H12 H 0.142839 0.581899 0.080725 0.041 Uiso 1 1 calc R . . . .
C13 C -0.0336(14) 0.7195(15) 0.0393(11) 0.046(4) Uani 1 1 d . U . . .
H13 H -0.043251 0.709332 -0.042466 0.055 Uiso 1 1 calc R . . . .
C14 C -0.1173(13) 0.8070(12) 0.1184(11) 0.032(3) Uani 1 1 d . U . . .
H14 H -0.196949 0.870667 0.098653 0.038 Uiso 1 1 calc R . . . .
C15 C -0.3058(13) 1.0694(13) 0.5555(11) 0.031(3) Uani 1 1 d . U . . .
H15 H -0.374633 1.111994 0.504835 0.038 Uiso 1 1 calc R . . . .
C16 C -0.2993(13) 1.0992(12) 0.6732(10) 0.029(3) Uani 1 1 d . U . . .
H16 H -0.360394 1.166452 0.718431 0.034 Uiso 1 1 calc R . . . .
C17 C -0.1841(13) 1.0099(12) 0.7115(11) 0.030(3) Uani 1 1 d . U . . .
H17 H -0.153870 1.004308 0.789549 0.036 Uiso 1 1 calc R . . . .
O2A O 0.310(3) 0.5414(19) 0.271(2) 0.024(2) Uiso 0.527(11) 1 d D U P A 1
O3A O 0.178(2) 0.356(3) 0.277(2) 0.041(3) Uiso 0.527(11) 1 d D U P A 1
O4A O 0.890(2) 0.169(3) 0.2330(14) 0.038(3) Uiso 0.527(11) 1 d D U P A 1
O5A O 0.7293(18) 0.0160(18) 0.2967(17) 0.029(6) Uiso 0.527(11) 1 d D U P A 1
C1A C 0.4249(19) 0.3556(18) 0.1622(13) 0.015(4) Uiso 0.527(11) 1 d D U P A 1
H1A H 0.489743 0.433755 0.135626 0.019 Uiso 0.527(11) 1 calc R . P A 1
C3A C 0.6583(17) 0.204(2) 0.1603(14) 0.021(4) Uiso 0.527(11) 1 d D U P A 1
H3A H 0.704179 0.293112 0.131242 0.025 Uiso 0.527(11) 1 calc R . P A 1
C4A C 0.619(2) 0.126(2) 0.0521(15) 0.022(5) Uiso 0.527(11) 1 d D U P A 1
H4AA H 0.567530 0.040147 0.077397 0.026 Uiso 0.527(11) 1 calc R . P A 1
H4AB H 0.711001 0.097646 0.003146 0.026 Uiso 0.527(11) 1 calc R . P A 1
C5A C 0.516(2) 0.221(3) -0.021(2) 0.028(7) Uiso 0.527(11) 1 d D U P A 1
H5AA H 0.571990 0.301081 -0.054769 0.034 Uiso 0.527(11) 1 calc R . P A 1
H5AB H 0.483979 0.167180 -0.086671 0.034 Uiso 0.527(11) 1 calc R . P A 1
C6A C 0.379(2) 0.278(2) 0.0554(16) 0.026(4) Uiso 0.527(11) 1 d D U P A 1
H6AA H 0.317714 0.198790 0.082696 0.032 Uiso 0.527(11) 1 calc R . P A 1
H6AB H 0.317454 0.342973 0.007821 0.032 Uiso 0.527(11) 1 calc R . P A 1
C7A C 0.291(2) 0.413(2) 0.245(2) 0.016(3) Uiso 0.527(11) 1 d D U P A 1
C8A C 0.770(2) 0.126(2) 0.2334(18) 0.018(6) Uiso 0.527(11) 1 d D U P A 1
O2B O 0.301(3) 0.516(2) 0.258(2) 0.024(2) Uiso 0.473(11) 1 d D U P A 2
O3B O 0.139(2) 0.350(3) 0.266(2) 0.041(3) Uiso 0.473(11) 1 d D U P A 2
O4B O 0.858(3) 0.159(3) 0.2502(17) 0.038(3) Uiso 0.473(11) 1 d D U P A 2
O5B O 0.7026(18) -0.015(2) 0.2969(18) 0.030(7) Uiso 0.473(11) 1 d D U P A 2
C1B C 0.3697(18) 0.292(2) 0.1695(14) 0.015(4) Uiso 0.473(11) 1 d D U P A 2
H1B H 0.319597 0.205067 0.149904 0.019 Uiso 0.473(11) 1 calc R . P A 2
C3B C 0.614(2) 0.141(2) 0.1685(14) 0.021(4) Uiso 0.473(11) 1 d D U P A 2
H3B H 0.555165 0.059191 0.149513 0.025 Uiso 0.473(11) 1 calc R . P A 2
C4B C 0.667(2) 0.214(3) 0.0548(17) 0.023(6) Uiso 0.473(11) 1 d D U P A 2
H4BA H 0.735655 0.148092 0.007439 0.028 Uiso 0.473(11) 1 calc R . P A 2
H4BB H 0.723825 0.295317 0.073841 0.028 Uiso 0.473(11) 1 calc R . P A 2
C5B C 0.539(3) 0.266(3) -0.019(2) 0.023(7) Uiso 0.473(11) 1 d D U P A 2
H5BA H 0.487274 0.184530 -0.045014 0.028 Uiso 0.473(11) 1 calc R . P A 2
H5BB H 0.579904 0.316916 -0.089901 0.028 Uiso 0.473(11) 1 calc R . P A 2
C6B C 0.429(3) 0.364(2) 0.0555(17) 0.026(4) Uiso 0.473(11) 1 d D U P A 2
H6BA H 0.480308 0.448794 0.075106 0.032 Uiso 0.473(11) 1 calc R . P A 2
H6BB H 0.344849 0.394318 0.008918 0.032 Uiso 0.473(11) 1 calc R . P A 2
C7B C 0.256(2) 0.394(2) 0.233(2) 0.016(3) Uiso 0.473(11) 1 d D U P A 2
C8B C 0.737(2) 0.089(3) 0.245(2) 0.016(6) Uiso 0.473(11) 1 d D U P A 2

loop_
_atom_site_aniso_label
_atom_site_aniso_U_11
_atom_site_aniso_U_22
_atom_site_aniso_U_33
_atom_site_aniso_U_23
_atom_site_aniso_U_13
_atom_site_aniso_U_12
Cu1 0.0173(7) 0.0197(8) 0.0304(8) -0.0008(7) -0.0032(7) 0.0079(6)
Cu2 0.0185(7) 0.0223(8) 0.0368(9) -0.0050(8) -0.0045(7) 0.0114(6)
Cu3 0.0430(10) 0.0254(9) 0.0310(8) -0.0040(8) -0.0022(8) 0.0197(7)
O1 0.018(4) 0.017(4) 0.046(4) 0.000(4) -0.005(4) 0.003(3)
N1 0.020(5) 0.019(6) 0.032(5) -0.005(4) -0.003(4) 0.001(4)
N2 0.021(5) 0.026(5) 0.030(5) -0.003(4) -0.005(4) 0.002(4)
N3 0.022(6) 0.018(6) 0.034(5) -0.001(4) 0.001(4) 0.011(4)
N4 0.024(6) 0.024(6) 0.041(5) -0.006(4) -0.015(4) 0.015(4)
N5 0.020(5) 0.022(6) 0.037(5) -0.001(4) -0.001(4) 0.007(4)
N6 0.034(5) 0.018(5) 0.032(5) 0.000(4) -0.003(4) 0.005(4)
C2 0.040(7) 0.019(6) 0.028(6) -0.002(6) -0.004(6) 0.015(5)
C9 0.016(6) 0.025(7) 0.035(4) -0.005(4) -0.010(4) 0.003(4)
C10 0.018(5) 0.023(6) 0.036(4) -0.005(4) -0.013(4) 0.005(4)
C11 0.028(6) 0.014(6) 0.035(5) -0.003(4) -0.005(4) 0.001(4)
C12 0.035(7) 0.028(7) 0.038(6) -0.011(5) -0.007(5) 0.026(6)
C13 0.037(8) 0.058(10) 0.040(7) -0.009(7) -0.010(6) 0.030(7)
C14 0.025(7) 0.023(7) 0.046(7) -0.002(5) -0.012(5) 0.017(6)
C15 0.017(6) 0.032(8) 0.044(6) -0.008(6) -0.009(5) 0.012(5)
C16 0.032(7) 0.014(7) 0.037(6) -0.013(5) 0.007(5) 0.009(5)
C17 0.026(7) 0.028(7) 0.034(6) 0.001(5) 0.008(5) 0.003(5)

loop_
_atom_type_symbol
_atom_type_description
_atom_type_scat_dispersion_real
_atom_type_scat_dispersion_imag
_atom_type_scat_source
C C 0.0033 0.0016 'International Tables Vol C Tables 4.2.6.8 and 6.1.1.4'
H H 0.0000 0.0000 'International Tables Vol C Tables 4.2.6.8 and 6.1.1.4'
Cu Cu 0.3201 1.2651 'International Tables Vol C Tables 4.2.6.8 and 6.1.1.4'
N N 0.0061 0.0033 'International Tables Vol C Tables 4.2.6.8 and 6.1.1.4'
O O 0.0106 0.0060 'International Tables Vol C Tables 4.2.6.8 and 6.1.1.4'

loop_
_geom_angle_atom_site_label_1
_geom_angle_atom_site_label_2
_geom_angle_atom_site_label_3
_geom_angle
_geom_angle_site_symmetry_1
_geom_angle_site_symmetry_3
_geom_angle_publ_flag
O1 Cu1 O2B 177.5(6) . . ?
N1 Cu1 O1 87.7(3) . . ?
N1 Cu1 O2B 93.0(8) . . ?
N3 Cu1 O1 89.1(4) . . ?
N3 Cu1 N1 175.7(4) . . ?
N3 Cu1 O2B 90.1(8) . . ?
O2A Cu1 O1 174.5(6) . . ?
O2A Cu1 N1 90.5(8) . . ?
O2A Cu1 N3 93.0(8) . . ?
N4 Cu2 O1 89.3(3) . . ?
N4 Cu2 N5 176.4(4) . . ?
N4 Cu2 O5A 92.5(7) . 1_465 ?
N4 Cu2 O5B 90.4(7) . 1_465 ?
N5 Cu2 O1 88.4(4) . . ?
N5 Cu2 O5A 90.1(7) . 1_465 ?
N5 Cu2 O5B 92.7(7) . 1_465 ?
O5A Cu2 O1 174.2(6) 1_465 . ?
O5B Cu2 O1 163.1(7) 1_465 . ?
O1 Cu3 O3A 98.6(6) . 2_566 ?
O1 Cu3 O4A 163.3(6) . 2_666 ?
O1 Cu3 O3B 105.8(7) . 2_566 ?
O1 Cu3 O4B 153.6(7) . 2_666 ?
N2 Cu3 O1 86.5(4) . . ?
N2 Cu3 N6 175.0(4) . . ?
N2 Cu3 O3A 94.1(7) . 2_566 ?
N2 Cu3 O4A 90.5(8) . 2_666 ?
N2 Cu3 O3B 90.4(8) . 2_566 ?
N2 Cu3 O4B 87.6(9) . 2_666 ?
N6 Cu3 O1 88.7(4) . . ?
N6 Cu3 O3A 88.1(7) . 2_566 ?
N6 Cu3 O4A 93.7(8) . 2_666 ?
N6 Cu3 O3B 92.3(8) . 2_566 ?
N6 Cu3 O4B 96.0(9) . 2_666 ?
O4A Cu3 O3A 98.0(8) 2_666 2_566 ?
O4A Cu3 O3B 90.6(8) 2_666 2_566 ?
O4A Cu3 O4B 9.8(10) 2_666 2_666 ?
Cu2 O1 Cu1 115.0(4) . . ?
Cu2 O1 Cu3 117.4(4) . . ?
Cu3 O1 Cu1 116.1(4) . . ?
N2 N1 Cu1 121.3(7) . . ?
C9 N1 Cu1 131.5(8) . . ?
C9 N1 N2 106.3(9) . . ?
N1 N2 Cu3 120.8(7) . . ?
C11 N2 Cu3 129.9(8) . . ?
C11 N2 N1 109.1(9) . . ?
N4 N3 Cu1 121.8(8) . . ?
C12 N3 Cu1 131.3(8) . . ?
C12 N3 N4 106.7(9) . . ?
N3 N4 Cu2 120.4(7) . . ?
C14 N4 Cu2 131.2(8) . . ?
C14 N4 N3 108.4(10) . . ?
N6 N5 Cu2 121.8(7) . . ?
N6 N5 C15 107.8(9) . . ?
C15 N5 Cu2 130.5(8) . . ?
N5 N6 Cu3 121.1(7) . . ?
C17 N6 Cu3 128.4(8) . . ?
C17 N6 N5 109.2(9) . . ?
C1A C2 C3A 105.5(12) . . ?
C3B C2 C1B 110.9(12) . . ?
N1 C9 C10 112.0(11) . . ?
C9 C10 C11 103.5(10) . . ?
N2 C11 C10 108.9(11) . . ?
N3 C12 C13 111.3(10) . . ?
C14 C13 C12 102.9(11) . . ?
N4 C14 C13 110.7(11) . . ?
N5 C15 C16 108.4(11) . . ?
C15 C16 C17 105.5(10) . . ?
N6 C17 C16 109.1(11) . . ?
C7A O2A Cu1 112.3(16) . . ?
C7A O3A Cu3 168(2) . 2_566 ?
C8A O4A Cu3 125.3(16) . 2_666 ?
C8A O5A Cu2 126.8(14) . 1_645 ?
C2 C1A C6A 107.8(14) . . ?
C2 C1A C7A 104.8(14) . . ?
C6A C1A C7A 113.7(15) . . ?
C4A C3A C2 109.2(13) . . ?
C8A C3A C2 111.1(14) . . ?
C8A C3A C4A 114.9(16) . . ?
C3A C4A C5A 110.1(17) . . ?
C6A C5A C4A 110.8(18) . . ?
C5A C6A C1A 110.9(17) . . ?
O2A C7A C1A 109.6(17) . . ?
O3A C7A O2A 122(2) . . ?
O3A C7A C1A 129(2) . . ?
O4A C8A O5A 122.6(19) . . ?
O4A C8A C3A 117.6(19) . . ?
O5A C8A C3A 119.8(18) . . ?
C7B O2B Cu1 110.5(18) . . ?
C6B C1B C2 105.6(14) . . ?
C7B C1B C2 115.1(15) . . ?
C7B C1B C6B 107.7(16) . . ?
C4B C3B C2 106.0(14) . . ?
C4B C3B C8B 114.9(17) . . ?
C8B C3B C2 108.8(16) . . ?
C3B C4B C5B 113.3(18) . . ?
C4B C5B C6B 109.2(19) . . ?
C1B C6B C5B 111.8(18) . . ?
O2B C7B C1B 117(2) . . ?
O3B C7B O2B 126(2) . . ?
O3B C7B C1B 116(2) . . ?
O4B C8B C3B 121(2) . . ?
O5B C8B O4B 129(2) . . ?
O5B C8B C3B 109.8(17) . . ?

loop_
_geom_bond_atom_site_label_1
_geom_bond_atom_site_label_2
_geom_bond_distance
_geom_bond_site_symmetry_2
_geom_bond_publ_flag
Cu1 O1 2.005(7) . ?
Cu1 N1 1.943(10) . ?
Cu1 N3 1.933(10) . ?
Cu1 O2A 1.92(2) . ?
Cu1 O2B 2.04(3) . ?
Cu2 O1 1.991(8) . ?
Cu2 N4 1.943(10) . ?
Cu2 N5 1.945(10) . ?
Cu2 O5A 1.951(9) 1_465 ?
Cu2 O5B 1.949(9) 1_465 ?
Cu3 O1 1.996(7) . ?
Cu3 N2 1.952(9) . ?
Cu3 N6 1.960(9) . ?
Cu3 O3A 2.372(17) 2_566 ?
Cu3 O4A 2.011(13) 2_666 ?
Cu3 O3B 2.16(2) 2_566 ?
Cu3 O4B 2.050(14) 2_666 ?
N1 N2 1.357(13) . ?
N1 C9 1.342(14) . ?
N2 C11 1.351(14) . ?
N3 N4 1.365(11) . ?
N3 C12 1.334(14) . ?
N4 C14 1.328(14) . ?
N5 N6 1.354(12) . ?
N5 C15 1.371(14) . ?
N6 C17 1.331(14) . ?
C2 C1A 1.533(13) . ?
C2 C3A 1.575(14) . ?
C2 C1B 1.570(14) . ?
C2 C3B 1.533(14) . ?
C9 C10 1.372(16) . ?
C10 C11 1.399(14) . ?
C12 C13 1.387(16) . ?
C13 C14 1.385(16) . ?
C15 C16 1.382(15) . ?
C16 C17 1.395(16) . ?
O2A C7A 1.290(18) . ?
O3A C7A 1.204(17) . ?
O4A C8A 1.18(2) . ?
O5A C8A 1.31(2) . ?
C1A C6A 1.533(14) . ?
C1A C7A 1.545(16) . ?
C3A C4A 1.530(14) . ?
C3A C8A 1.512(16) . ?
C4A C5A 1.536(15) . ?
C5A C6A 1.527(15) . ?
O2B C7B 1.298(18) . ?
O3B C7B 1.184(18) . ?
O4B C8B 1.31(2) . ?
O5B C8B 1.18(2) . ?
C1B C6B 1.531(15) . ?
C1B C7B 1.520(17) . ?
C3B C4B 1.516(15) . ?
C3B C8B 1.521(17) . ?
C4B C5B 1.531(15) . ?
C5B C6B 1.535(15) . ?

loop_
_twin_individual_id
_twin_individual_mass_fraction_refined
_twin_individual_twin_lattice_type
_twin_individual_twin_matrix_11
_twin_individual_twin_matrix_12
_twin_individual_twin_matrix_13
_twin_individual_twin_matrix_21
_twin_individual_twin_matrix_22
_twin_individual_twin_matrix_23
_twin_individual_twin_matrix_31
_twin_individual_twin_matrix_32
_twin_individual_twin_matrix_33
1 0.5015(19) ref 1 0 0 0 1 0 0 0 1
2 0.4985(19) mt2 -1 0 0 0 -1 0 -0.2 0 1
